data_7052470
loop_
_publ_author_name
'Eastmond, Geoffrey C.'
'Paprotny, Jerzy'
'Steiner, Alexander'
'Swanson, Linda'

_publ_section_title
;
 Synthesis of cyanodibenzo[1,4]dioxines and their derivatives by
 cyano-activated fluoro displacement reactions
;
_journal_issue 3
_journal_name_full 'New Journal of Chemistry'
_journal_page_first 379
_journal_paper_doi 10.1039/b008508l
_journal_volume 25
_journal_year 2001
_chemical_formula_sum 'C12 H6 F N O4'
_chemical_formula_weight 247.18
_chemical_name_systematic
;
  ?
;
_space_group_IT_number 14
_symmetry_cell_setting monoclinic
_symmetry_space_group_name_Hall '-P 2ybc'
_symmetry_space_group_name_H-M 'P 1 21/c 1'
_atom_sites_solution_hydrogens geom
_atom_sites_solution_primary direct
_atom_sites_solution_secondary difmap
_audit_creation_method SHELXL-97
_cell_angle_alpha 90.00
_cell_angle_beta 102.504(17)
_cell_angle_gamma 90.00
_cell_formula_units_Z 4
_cell_length_a 10.6409(15)
_cell_length_b 5.9763(7)
_cell_length_c 16.382(2)
_cell_measurement_temperature 293(2)
_cell_volume 1017.1(2)
_computing_structure_refinement 'SHELXL-97 (Sheldrick, 1997)'
_computing_structure_solution 'SHELXS-97 (Sheldrick, 1990)'
_diffrn_ambient_temperature 293(2)
_diffrn_measured_fraction_theta_full 0.864
_diffrn_measured_fraction_theta_max 0.864
_diffrn_radiation_monochromator graphite
_diffrn_radiation_source 'fine-focus sealed tube'
_diffrn_radiation_type MoK\a
_diffrn_radiation_wavelength 0.71073
_diffrn_reflns_av_R_equivalents 0.0274
_diffrn_reflns_av_sigmaI/netI 0.0211
_diffrn_reflns_limit_h_max 13
_diffrn_reflns_limit_h_min -13
_diffrn_reflns_limit_k_max 7
_diffrn_reflns_limit_k_min -6
_diffrn_reflns_limit_l_max 20
_diffrn_reflns_limit_l_min -20
_diffrn_reflns_number 7413
_diffrn_reflns_theta_full 26.05
_diffrn_reflns_theta_max 26.05
_diffrn_reflns_theta_min 2.55
_exptl_absorpt_coefficient_mu 0.135
_exptl_crystal_colour yellow
_exptl_crystal_density_diffrn 1.614
_exptl_crystal_density_method 'not measured'
_exptl_crystal_description prism
_exptl_crystal_F_000 504
_exptl_crystal_size_max 0.40
_exptl_crystal_size_mid 0.35
_exptl_crystal_size_min 0.35
_refine_diff_density_max 0.150
_refine_diff_density_min -0.174
_refine_diff_density_rms 0.034
_refine_ls_extinction_coef 0.017(8)
_refine_ls_extinction_expression Fc^*^=kFc[1+0.001xFc^2^\l^3^/sin(2\q)]^-1/4^
_refine_ls_extinction_method SHELXL
_refine_ls_goodness_of_fit_ref 1.021
_refine_ls_hydrogen_treatment mixed
_refine_ls_matrix_type full
_refine_ls_number_parameters 168
_refine_ls_number_reflns 1919
_refine_ls_number_restraints 0
_refine_ls_restrained_S_all 1.021
_refine_ls_R_factor_all 0.0510
_refine_ls_R_factor_gt 0.0373
_refine_ls_shift/su_max 0.000
_refine_ls_shift/su_mean 0.000
_refine_ls_structure_factor_coef Fsqd
_refine_ls_weighting_details 'w=1/[\s^2^(Fo^2^)+(0.0710P)^2^+0.0388P] where P=(Fo^2^+2Fc^2^)/3'
_refine_ls_weighting_scheme calc
_refine_ls_wR_factor_gt 0.1020
_refine_ls_wR_factor_ref 0.1089
_reflns_number_gt 1388
_reflns_number_total 1919
_reflns_threshold_expression >2sigma(I)
_cod_data_source_file b008508l.txt
_cod_data_source_block geo6
_cod_depositor_comments
;
The following automatic conversions were performed:

'_refine_ls_weighting_scheme' value 'calc
w=1/[\s^2^(Fo^2^)+(0.0710P)^2^+0.0388P] where P=(Fo^2^+2Fc^2^)/3' was
changed to 'calc'. New tag '_refine_ls_weighting_details' was
created. The value of the new tag was set to
'w=1/[\s^2^(Fo^2^)+(0.0710P)^2^+0.0388P] where P=(Fo^2^+2Fc^2^)/3'.

Automatic conversion script
Id: cif_fix_values 3143 2015-03-26 13:38:13Z robertas 
;
_cod_original_sg_symbol_H-M P2(1)/c
_cod_database_code 7052470

loop_
_symmetry_equiv_pos_as_xyz
'x, y, z'
'-x, y+1/2, -z+1/2'
'-x, -y, -z'
'x, -y-1/2, z-1/2'

loop_
_atom_site_label
_atom_site_type_symbol
_atom_site_fract_x
_atom_site_fract_y
_atom_site_fract_z
_atom_site_U_iso_or_equiv
_atom_site_adp_type
_atom_site_occupancy
_atom_site_calc_flag
_atom_site_refinement_flags
_atom_site_disorder_assembly
_atom_site_disorder_group
O1 O 0.13322(10) 0.26013(18) 0.98066(6) 0.0521(3) Uani 1 d . . .
O2 O 0.14479(10) 0.67814(19) 0.89771(6) 0.0555(3) Uani 1 d . . .
C1 C 0.32709(14) 0.3632(3) 1.07562(9) 0.0498(4) Uani 1 d . . .
H1 H 0.3228 0.2286 1.1034 0.060 Uiso 0.1574(18) calc PR A 2
C2 C 0.42760(14) 0.5059(3) 1.10487(10) 0.0560(5) Uani 1 d . . .
H2 H 0.4912 0.4681 1.1513 0.067 Uiso 1 calc R . .
C3 C 0.43262(15) 0.7057(3) 1.06429(10) 0.0576(5) Uani 1 d . . .
H3 H 0.5001 0.8044 1.0835 0.069 Uiso 1 calc R . .
C4 C 0.33814(14) 0.7614(3) 0.99520(9) 0.0516(4) Uani 1 d . . .
H4 H 0.3417 0.8974 0.9682 0.062 Uiso 0.8426(18) calc PR A 1
C5 C 0.23876(13) 0.6147(3) 0.96646(8) 0.0436(4) Uani 1 d . . .
C6 C 0.23214(12) 0.4130(3) 1.00625(8) 0.0428(4) Uani 1 d . . .
C7 C -0.06585(14) 0.1859(3) 0.88888(9) 0.0457(4) Uani 1 d . . .
H7 H -0.0681 0.0484 0.9151 0.055 Uiso 1 calc R . .
C8 C 0.03772(13) 0.3284(2) 0.91467(8) 0.0398(3) Uani 1 d . . .
C9 C 0.04302(12) 0.5324(2) 0.87490(8) 0.0393(3) Uani 1 d . . .
C10 C -0.05616(12) 0.5961(3) 0.81032(8) 0.0409(3) Uani 1 d . . .
H10 H -0.0539 0.7327 0.7834 0.049 Uiso 1 calc R . .
C11 C -0.15917(12) 0.4522(3) 0.78640(8) 0.0408(3) Uani 1 d . . .
C12 C -0.16580(14) 0.2483(3) 0.82409(8) 0.0458(4) Uani 1 d . . .
H12 H -0.2361 0.1543 0.8063 0.055 Uiso 1 calc R . .
N1 N -0.26654(12) 0.5255(3) 0.71990(8) 0.0528(4) Uani 1 d . . .
O3 O -0.36077(11) 0.4032(3) 0.70169(7) 0.0726(4) Uani 1 d . . .
O4 O -0.25780(13) 0.7044(3) 0.68577(8) 0.0807(5) Uani 1 d . . .
F1 F 0.31576(11) 0.1751(2) 1.11628(7) 0.0652(4) Uani 0.8426(18) d P A 1
F1' F 0.3429(6) 0.9337(11) 0.9654(4) 0.0652(4) Uani 0.1574(18) d P A 2

loop_
_atom_site_aniso_label
_atom_site_aniso_U_11
_atom_site_aniso_U_22
_atom_site_aniso_U_33
_atom_site_aniso_U_23
_atom_site_aniso_U_13
_atom_site_aniso_U_12
O1 0.0496(6) 0.0458(7) 0.0521(6) 0.0088(5) -0.0085(5) -0.0063(5)
O2 0.0488(6) 0.0506(7) 0.0567(6) 0.0128(5) -0.0114(5) -0.0167(5)
C1 0.0471(8) 0.0561(11) 0.0434(7) -0.0005(7) 0.0039(6) 0.0086(7)
C2 0.0393(8) 0.0770(13) 0.0462(8) -0.0090(8) -0.0033(6) 0.0072(7)
C3 0.0385(8) 0.0742(13) 0.0570(9) -0.0166(8) 0.0033(6) -0.0081(7)
C4 0.0442(8) 0.0583(11) 0.0503(8) -0.0066(7) 0.0057(6) -0.0095(7)
C5 0.0378(7) 0.0511(10) 0.0393(7) -0.0029(6) 0.0026(5) -0.0020(6)
C6 0.0380(7) 0.0466(9) 0.0411(7) -0.0056(6) 0.0028(5) -0.0007(6)
C7 0.0485(8) 0.0386(9) 0.0481(8) 0.0026(6) 0.0060(6) -0.0058(6)
C8 0.0394(7) 0.0403(8) 0.0369(6) 0.0001(6) 0.0020(5) 0.0008(6)
C9 0.0372(7) 0.0394(8) 0.0395(7) -0.0019(6) 0.0043(5) -0.0057(6)
C10 0.0412(7) 0.0397(8) 0.0403(7) 0.0029(6) 0.0057(5) 0.0002(6)
C11 0.0351(7) 0.0495(9) 0.0363(6) -0.0022(6) 0.0044(5) 0.0009(6)
C12 0.0399(7) 0.0484(10) 0.0474(8) -0.0056(6) 0.0055(6) -0.0097(6)
N1 0.0403(7) 0.0688(10) 0.0450(7) 0.0031(6) -0.0004(5) -0.0032(6)
O3 0.0471(6) 0.0931(10) 0.0669(7) 0.0052(7) -0.0114(5) -0.0179(6)
O4 0.0609(8) 0.0872(11) 0.0805(8) 0.0361(8) -0.0144(6) -0.0067(7)
F1 0.0684(7) 0.0568(8) 0.0605(7) 0.0111(5) -0.0080(5) 0.0054(6)
F1' 0.0684(7) 0.0568(8) 0.0605(7) 0.0111(5) -0.0080(5) 0.0054(6)

loop_
_atom_type_symbol
_atom_type_description
_atom_type_scat_dispersion_real
_atom_type_scat_dispersion_imag
_atom_type_scat_source
C C 0.0033 0.0016 'International Tables Vol C Tables 4.2.6.8 and 6.1.1.4'
H H 0.0000 0.0000 'International Tables Vol C Tables 4.2.6.8 and 6.1.1.4'
N N 0.0061 0.0033 'International Tables Vol C Tables 4.2.6.8 and 6.1.1.4'
O O 0.0106 0.0060 'International Tables Vol C Tables 4.2.6.8 and 6.1.1.4'
F F 0.0171 0.0103 'International Tables Vol C Tables 4.2.6.8 and 6.1.1.4'

loop_
_geom_angle_atom_site_label_1
_geom_angle_atom_site_label_2
_geom_angle_atom_site_label_3
_geom_angle
_geom_angle_site_symmetry_1
_geom_angle_site_symmetry_3
_geom_angle_publ_flag
C8 O1 C6 115.14(11) . . ?
C9 O2 C5 115.70(11) . . ?
F1 C1 C2 120.06(14) . . ?
F1 C1 C6 117.83(15) . . ?
C2 C1 C6 122.04(16) . . ?
C1 C2 C3 118.75(14) . . ?
C2 C3 C4 120.53(15) . . ?
F1' C4 C5 121.9(3) . . ?
F1' C4 C3 118.3(3) . . ?
C5 C4 C3 119.72(16) . . ?
C4 C5 C6 120.61(13) . . ?
C4 C5 O2 117.97(14) . . ?
C6 C5 O2 121.40(13) . . ?
C5 C6 C1 118.33(14) . . ?
C5 C6 O1 123.04(12) . . ?
C1 C6 O1 118.61(14) . . ?
C12 C7 C8 119.87(14) . . ?
O1 C8 C7 117.45(13) . . ?
O1 C8 C9 122.07(12) . . ?
C7 C8 C9 120.48(13) . . ?
C10 C9 O2 117.43(13) . . ?
C10 C9 C8 120.07(12) . . ?
O2 C9 C8 122.50(12) . . ?
C9 C10 C11 118.35(14) . . ?
C12 C11 C10 122.63(13) . . ?
C12 C11 N1 119.45(13) . . ?
C10 C11 N1 117.89(14) . . ?
C11 C12 C7 118.59(13) . . ?
O4 N1 O3 123.46(13) . . ?
O4 N1 C11 118.60(13) . . ?
O3 N1 C11 117.94(14) . . ?

loop_
_geom_bond_atom_site_label_1
_geom_bond_atom_site_label_2
_geom_bond_distance
_geom_bond_site_symmetry_2
_geom_bond_publ_flag
O1 C8 1.3756(16) . ?
O1 C6 1.3883(17) . ?
O2 C9 1.3769(16) . ?
O2 C5 1.3873(17) . ?
C1 F1 1.325(2) . ?
C1 C2 1.371(2) . ?
C1 C6 1.3798(19) . ?
C2 C3 1.374(3) . ?
C3 C4 1.382(2) . ?
C4 F1' 1.146(7) . ?
C4 C5 1.376(2) . ?
C5 C6 1.379(2) . ?
C7 C12 1.381(2) . ?
C7 C8 1.385(2) . ?
C8 C9 1.389(2) . ?
C9 C10 1.3766(19) . ?
C10 C11 1.382(2) . ?
C11 C12 1.375(2) . ?
C11 N1 1.4647(18) . ?
N1 O4 1.2196(18) . ?
N1 O3 1.2242(17) . ?
